data_7200738
loop_
_publ_author_name
'Omondi, Bernard'
'Lemmerer, Andreas'
'Fernandes, Manuel A.'
'Levendis, Demetrius C.'
'Layh, Marcus'

_publ_section_title
;
 The influence of substitution and weak interactions on the crystal
 structures of a series of 2,6-disubstituted N-arylthioamides
;
_journal_issue 8
_journal_name_full CrystEngComm
_journal_page_first 1658
_journal_paper_doi 10.1039/b820944h
_journal_volume 11
_journal_year 2009
_chemical_formula_moiety 'C7 H5 Cl2 N S'
_chemical_formula_sum 'C7 H5 Cl2 N S'
_chemical_formula_weight 206.08
_chemical_name_common 2,6-dichlorophenylthioamide
_chemical_name_systematic
;
2,6-dichlorophenylthioamide
;
_space_group_IT_number 14
_symmetry_cell_setting monoclinic
_symmetry_space_group_name_Hall '-P 2ybc'
_symmetry_space_group_name_H-M 'P 1 21/c 1'
_atom_sites_solution_hydrogens geom
_atom_sites_solution_primary direct
_atom_sites_solution_secondary difmap
_audit_conform_dict_location ftp://ftp.iucr.org/pub/cif_core.dic
_audit_conform_dict_name cif_core.dic
_audit_conform_dict_version 2.3
_audit_creation_date 2009-03-02T17:18:13-00:00
_audit_creation_method 'WinGX routine CIF_UPDATE'
_cell_angle_alpha 90
_cell_angle_beta 117.336(5)
_cell_angle_gamma 90
_cell_formula_units_Z 4
_cell_length_a 7.873(2)
_cell_length_b 15.643(4)
_cell_length_c 7.991(2)
_cell_measurement_reflns_used 721
_cell_measurement_temperature 173(2)
_cell_measurement_theta_max 28.24
_cell_measurement_theta_min 2.61
_cell_volume 874.2(4)
_computing_cell_refinement 'Bruker SAINT+, Bruker (1999)'
_computing_data_collection 'Bruker SMART, Bruker (1998)'
_computing_data_reduction 'Bruker SAINT+'
_computing_molecular_graphics
;
Ortep-3 for Windows (Farrugia, 1997) and DIAMOND (Brandenburg, 1999)
;
_computing_publication_material
;
WinGX publication routines (Farrugia, 1999) and PLATON (Spek, 2003)
;
_computing_structure_refinement 'SHELXL-97 (Sheldrick, 2008)'
_computing_structure_solution 'SHELXS-97 (Sheldrick, 2008)'
_diffrn_ambient_temperature 173(2)
_diffrn_measured_fraction_theta_full 1
_diffrn_measured_fraction_theta_max 1
_diffrn_measurement_device_type 'Bruker SMART 1K CCD area detector'
_diffrn_measurement_method '\w scans'
_diffrn_radiation_monochromator graphite
_diffrn_radiation_type MoK\a
_diffrn_radiation_wavelength 0.71073
_diffrn_reflns_av_R_equivalents 0.0268
_diffrn_reflns_av_unetI/netI 0.0314
_diffrn_reflns_limit_h_max 10
_diffrn_reflns_limit_h_min -8
_diffrn_reflns_limit_k_max 20
_diffrn_reflns_limit_k_min -20
_diffrn_reflns_limit_l_max 10
_diffrn_reflns_limit_l_min -10
_diffrn_reflns_number 5989
_diffrn_reflns_theta_full 28
_diffrn_reflns_theta_max 28
_diffrn_reflns_theta_min 2.6
_diffrn_standards_number 0
_exptl_absorpt_coefficient_mu 0.911
_exptl_absorpt_correction_T_max 0.8831
_exptl_absorpt_correction_T_min 0.7717
_exptl_absorpt_correction_type multi-scan
_exptl_absorpt_process_details 'SADABS (Sheldrick, 1996)'
_exptl_crystal_colour 'pale yellow'
_exptl_crystal_density_diffrn 1.566
_exptl_crystal_density_method 'not measured'
_exptl_crystal_description Block
_exptl_crystal_F_000 416
_exptl_crystal_size_max 0.3
_exptl_crystal_size_mid 0.18
_exptl_crystal_size_min 0.14
_refine_diff_density_max 0.255
_refine_diff_density_min -0.246
_refine_diff_density_rms 0.046
_refine_ls_extinction_coef 0.0125(13)
_refine_ls_extinction_expression Fc^*^=kFc[1+0.001xFc^2^\l^3^/sin(2\q)]^-1/4^
_refine_ls_extinction_method SHELXL
_refine_ls_goodness_of_fit_ref 1.004
_refine_ls_hydrogen_treatment mixed
_refine_ls_matrix_type full
_refine_ls_number_parameters 104
_refine_ls_number_reflns 2116
_refine_ls_number_restraints 0
_refine_ls_restrained_S_all 1.004
_refine_ls_R_factor_all 0.0501
_refine_ls_R_factor_gt 0.0297
_refine_ls_shift/su_max 0.001
_refine_ls_shift/su_mean 0
_refine_ls_structure_factor_coef Fsqd
_refine_ls_weighting_details 'calc w=1/[\s^2^(Fo^2^)+(0.0296P)^2^+0.2418P] where P=(Fo^2^+2Fc^2^)/3'
_refine_ls_weighting_scheme calc
_refine_ls_wR_factor_gt 0.0666
_refine_ls_wR_factor_ref 0.0734
_reflns_number_gt 1583
_reflns_number_total 2116
_reflns_threshold_expression >2sigma(I)
_cod_data_source_file b820944h.txt
_cod_data_source_block 2
_cod_depositor_comments
;
The following automatic conversions were performed:
'_symmetry_cell_setting' value 'Monoclinic' changed to 'monoclinic'
according to '/home/saulius/struct/CIF-dictionaries/cif_core.dic'
dictionary named 'cif_core.dic' version 2.4.1 from 2010-06-29.

Automatic conversion script
Id: cif_fix_enum 1527 2010-12-29 10:47:43Z saulius 
;
_cod_original_cell_volume 874.3(4)
_cod_original_sg_symbol_H-M P2(1)/c
_cod_database_code 7200738

loop_
_symmetry_equiv_pos_as_xyz
'x, y, z'
'-x, y+1/2, -z+1/2'
'-x, -y, -z'
'x, -y-1/2, z-1/2'

loop_
_atom_site_label
_atom_site_type_symbol
_atom_site_fract_x
_atom_site_fract_y
_atom_site_fract_z
_atom_site_U_iso_or_equiv
_atom_site_adp_type
_atom_site_occupancy
_atom_site_symmetry_multiplicity
_atom_site_calc_flag
_atom_site_refinement_flags
_atom_site_disorder_assembly
_atom_site_disorder_group
C1 C 0.7859(2) 0.44320(10) 0.0431(2) 0.0306(3) Uani 1 1 d . . .
C2 C 0.9491(2) 0.46008(11) 0.2119(2) 0.0363(4) Uani 1 1 d . . .
C3 C 1.0049(3) 0.54275(13) 0.2718(3) 0.0469(5) Uani 1 1 d . . .
H3 H 1.1141 0.5531 0.389 0.056 Uiso 1 1 calc R . .
C4 C 0.9016(3) 0.61021(13) 0.1611(3) 0.0501(5) Uani 1 1 d . . .
H4 H 0.9394 0.6671 0.2035 0.06 Uiso 1 1 calc R . .
C5 C 0.7440(3) 0.59640(11) -0.0109(3) 0.0416(4) Uani 1 1 d . . .
H5 H 0.6759 0.6431 -0.0888 0.05 Uiso 1 1 calc R . .
C6 C 0.6872(2) 0.51288(11) -0.0674(2) 0.0339(4) Uani 1 1 d . . .
C7 C 0.6859(2) 0.30240(11) 0.0864(2) 0.0348(4) Uani 1 1 d . . .
H7 H 0.7091 0.3201 0.2088 0.042 Uiso 1 1 calc R . .
N1 N 0.7206(2) 0.35911(9) -0.0180(2) 0.0334(3) Uani 1 1 d . . .
S1 S 0.60652(8) 0.20458(3) 0.02310(7) 0.04621(16) Uani 1 1 d . . .
Cl1 Cl 1.09108(7) 0.37708(3) 0.34965(7) 0.05224(16) Uani 1 1 d . . .
Cl2 Cl 0.48911(7) 0.49385(3) -0.28080(7) 0.04748(15) Uani 1 1 d . . .
H1 H 0.696(3) 0.3458(14) -0.130(3) 0.057 Uiso 1 1 d . . .

loop_
_atom_site_aniso_label
_atom_site_aniso_U_11
_atom_site_aniso_U_22
_atom_site_aniso_U_33
_atom_site_aniso_U_23
_atom_site_aniso_U_13
_atom_site_aniso_U_12
C1 0.0371(9) 0.0303(8) 0.0291(8) -0.0015(6) 0.0191(7) 0.0002(7)
C2 0.0364(9) 0.0395(10) 0.0331(9) -0.0004(7) 0.0162(8) 0.0004(8)
C3 0.0433(11) 0.0489(12) 0.0452(11) -0.0123(9) 0.0175(9) -0.0093(9)
C4 0.0568(13) 0.0350(10) 0.0641(14) -0.0118(9) 0.0325(11) -0.0099(9)
C5 0.0485(11) 0.0297(9) 0.0538(12) 0.0013(8) 0.0298(10) 0.0031(8)
C6 0.0385(10) 0.0341(9) 0.0332(9) 0.0011(7) 0.0199(8) 0.0018(7)
C7 0.0393(10) 0.0355(9) 0.0294(8) 0.0017(7) 0.0158(8) 0.0032(7)
N1 0.0444(8) 0.0287(7) 0.0264(7) -0.0011(6) 0.0157(7) 0.0003(6)
S1 0.0650(3) 0.0304(2) 0.0409(3) 0.00068(19) 0.0222(2) -0.0049(2)
Cl1 0.0467(3) 0.0554(3) 0.0411(3) 0.0073(2) 0.0085(2) 0.0075(2)
Cl2 0.0530(3) 0.0458(3) 0.0338(2) 0.00488(19) 0.0114(2) 0.0094(2)

loop_
_atom_type_symbol
_atom_type_description
_atom_type_scat_dispersion_real
_atom_type_scat_dispersion_imag
_atom_type_scat_source
C C 0.0033 0.0016 'International Tables Vol C Tables 4.2.6.8 and 6.1.1.4'
H H 0 0 'International Tables Vol C Tables 4.2.6.8 and 6.1.1.4'
N N 0.0061 0.0033 'International Tables Vol C Tables 4.2.6.8 and 6.1.1.4'
S S 0.1246 0.1234 'International Tables Vol C Tables 4.2.6.8 and 6.1.1.4'
Cl Cl 0.1484 0.1585 'International Tables Vol C Tables 4.2.6.8 and 6.1.1.4'

loop_
_geom_angle_atom_site_label_1
_geom_angle_atom_site_label_2
_geom_angle_atom_site_label_3
_geom_angle
_geom_angle_site_symmetry_1
_geom_angle_site_symmetry_3
_geom_angle_publ_flag
C6 C1 C2 117.6(2) . . ?
C6 C1 N1 120.0(2) . . ?
C2 C1 N1 122.5(2) . . ?
C3 C2 C1 121.2(2) . . ?
C3 C2 Cl1 118.1(2) . . ?
C1 C2 Cl1 120.7(1) . . ?
C4 C3 C2 119.7(2) . . ?
C4 C3 H3 120.2 . . ?
C2 C3 H3 120.2 . . ?
C3 C4 C5 121.0(2) . . ?
C3 C4 H4 119.5 . . ?
C5 C4 H4 119.5 . . ?
C4 C5 C6 118.6(2) . . ?
C4 C5 H5 120.7 . . ?
C6 C5 H5 120.7 . . ?
C5 C6 C1 121.9(2) . . ?
C5 C6 Cl2 119.6(1) . . ?
C1 C6 Cl2 118.6(1) . . ?
N1 C7 S1 125.9(1) . . ?
N1 C7 H7 117 . . ?
S1 C7 H7 117 . . ?
C7 N1 C1 123.4(1) . . ?
C7 N1 H1 118.8(2) . . ?
C1 N1 H1 117.7(2) . . ?

loop_
_geom_bond_atom_site_label_1
_geom_bond_atom_site_label_2
_geom_bond_distance
_geom_bond_site_symmetry_2
_geom_bond_publ_flag
C1 C6 1.393(2) . ?
C1 C2 1.396(2) . ?
C1 N1 1.415(2) . ?
C2 C3 1.379(3) . ?
C2 Cl1 1.737(2) . ?
C3 C4 1.377(3) . ?
C3 H3 0.95 . ?
C4 C5 1.382(3) . ?
C4 H4 0.95 . ?
C5 C6 1.388(2) . ?
C5 H5 0.95 . ?
C6 Cl2 1.728(2) . ?
C7 N1 1.330(2) . ?
C7 S1 1.643(2) . ?
C7 H7 0.95 . ?
N1 H1 0.85(2) . ?

loop_
_geom_hbond_atom_site_label_D
_geom_hbond_atom_site_label_H
_geom_hbond_atom_site_label_A
_geom_hbond_distance_DH
_geom_hbond_distance_HA
_geom_hbond_distance_DA
_geom_hbond_angle_DHA
_geom_hbond_site_symmetry_A
N1 H1 S1 0.85(2) 2.65(2) 3.496(2) 176(2) 4_565
C7 H7 S1 0.95 3 3.819(2) 146 4_566

loop_
_geom_torsion_atom_site_label_1
_geom_torsion_atom_site_label_2
_geom_torsion_atom_site_label_3
_geom_torsion_atom_site_label_4
_geom_torsion
_geom_torsion_site_symmetry_1
_geom_torsion_site_symmetry_2
_geom_torsion_site_symmetry_3
_geom_torsion_site_symmetry_4
_geom_torsion_publ_flag
C6 C1 C2 C3 3.2(3) . . . . ?
N1 C1 C2 C3 -177.28(16) . . . . ?
C6 C1 C2 Cl1 -175.07(12) . . . . ?
N1 C1 C2 Cl1 4.4(2) . . . . ?
C1 C2 C3 C4 -1.9(3) . . . . ?
Cl1 C2 C3 C4 176.43(15) . . . . ?
C2 C3 C4 C5 -0.9(3) . . . . ?
C3 C4 C5 C6 2.3(3) . . . . ?
C4 C5 C6 C1 -0.8(3) . . . . ?
C4 C5 C6 Cl2 179.39(14) . . . . ?
C2 C1 C6 C5 -1.9(2) . . . . ?
N1 C1 C6 C5 178.66(16) . . . . ?
C2 C1 C6 Cl2 177.92(13) . . . . ?
N1 C1 C6 Cl2 -1.6(2) . . . . ?
S1 C7 N1 C1 178.84(13) . . . . ?
C6 C1 N1 C7 -126.38(18) . . . . ?
C2 C1 N1 C7 54.2(2) . . . . ?

loop_
_cod_related_entry_id
_cod_related_entry_database
_cod_related_entry_code
1 ChemSpider 30653565
